data_7057317
loop_
_publ_author_name
'Yan, Yang-Tian'
'Cao, Feng'
'Zhang, Wen-Yan'
'Zhang, Si-Si'
'Zhang, Fang'
'Wang, Yao-Yu'

_publ_section_title
;
 Seven luminescent metal--organic frameworks constructed from
 5-(triazol-1-yl)nicotinic acid: luminescent sensors for CrVI and
 MnO4&#x2212; ions in an aqueous medium
;
_journal_issue 12
_journal_name_full 'New Journal of Chemistry'
_journal_page_first 9865
_journal_paper_doi 10.1039/C8NJ01144C
_journal_volume 42
_journal_year 2018
_chemical_formula_moiety 'C32 H24 Cd3 N18 O16'
_chemical_formula_sum 'C32 H24 Cd3 N18 O16'
_chemical_formula_weight 1253.89
_space_group_crystal_system triclinic
_space_group_IT_number 2
_space_group_name_Hall '-P 1'
_space_group_name_H-M_alt 'P -1'
_symmetry_space_group_name_Hall '-P 1'
_symmetry_space_group_name_H-M 'P -1'
_atom_sites_solution_hydrogens mixed
_atom_sites_solution_primary dual
_audit_creation_date 2018-04-18
_audit_creation_method
;
Olex2 1.2-alpha
(compiled 2018.04.03 svn.r3497 for OlexSys, GUI svn.r5486)
;
_audit_update_record
;
2018-04-18 deposited with the CCDC.
2018-04-23 downloaded from the CCDC.
;
_cell_angle_alpha 71.043(3)
_cell_angle_beta 82.806(3)
_cell_angle_gamma 79.020(3)
_cell_formula_units_Z 1
_cell_length_a 7.8946(14)
_cell_length_b 11.285(2)
_cell_length_c 12.653(2)
_cell_measurement_reflns_used 4931
_cell_measurement_temperature 296(2)
_cell_measurement_theta_max 28.468
_cell_measurement_theta_min 2.635
_cell_volume 1044.2(3)
_computing_cell_refinement 'SAINT V8.18C (?, 2016)'
_computing_data_collection 'SAINT V8.18C (?, 2016)'
_computing_data_reduction 'SAINT V8.18C (?, 2016)'
_computing_molecular_graphics 'Olex2 (Dolomanov et al., 2009)'
_computing_publication_material 'Olex2 (Dolomanov et al., 2009)'
_computing_structure_refinement 'ShelXL (Sheldrick, 2015)'
_computing_structure_solution 'ShelXT (Sheldrick, 2015)'
_diffrn_ambient_temperature 296.15
_diffrn_measured_fraction_theta_full 0.969
_diffrn_measured_fraction_theta_max 0.903
_diffrn_measurement_device_type 'Bruker APEX-II CCD'
_diffrn_measurement_method '\f and \w scans'
_diffrn_radiation_type MoK\a
_diffrn_radiation_wavelength 0.71073
_diffrn_reflns_av_R_equivalents 0.0237
_diffrn_reflns_av_unetI/netI 0.0428
_diffrn_reflns_Laue_measured_fraction_full 0.969
_diffrn_reflns_Laue_measured_fraction_max 0.903
_diffrn_reflns_limit_h_max 10
_diffrn_reflns_limit_h_min -10
_diffrn_reflns_limit_k_max 11
_diffrn_reflns_limit_k_min -15
_diffrn_reflns_limit_l_max 16
_diffrn_reflns_limit_l_min -16
_diffrn_reflns_number 6395
_diffrn_reflns_point_group_measured_fraction_full 0.969
_diffrn_reflns_point_group_measured_fraction_max 0.903
_diffrn_reflns_theta_full 25.242
_diffrn_reflns_theta_max 28.472
_diffrn_reflns_theta_min 1.933
_exptl_absorpt_coefficient_mu 1.609
_exptl_absorpt_correction_T_max 0.7457
_exptl_absorpt_correction_T_min 0.5274
_exptl_absorpt_correction_type multi-scan
_exptl_absorpt_process_details
;
SADABS-2008/1 (Bruker,2008) was used for absorption correction.
wR2(int) was 0.1195 before and 0.0415 after correction.
The Ratio of minimum to maximum transmission is 0.7073.
The \l/2 correction factor is 0.0015.
;
_exptl_crystal_colour colourless
_exptl_crystal_colour_primary colourless
_exptl_crystal_density_diffrn 1.994
_exptl_crystal_density_method 'not measured'
_exptl_crystal_description block
_exptl_crystal_F_000 614
_exptl_crystal_size_max 0.27
_exptl_crystal_size_mid 0.23
_exptl_crystal_size_min 0.21
_refine_diff_density_max 2.425
_refine_diff_density_min -0.637
_refine_diff_density_rms 0.157
_refine_ls_extinction_method none
_refine_ls_goodness_of_fit_ref 1.070
_refine_ls_hydrogen_treatment constr
_refine_ls_matrix_type full
_refine_ls_number_parameters 351
_refine_ls_number_reflns 4776
_refine_ls_number_restraints 42
_refine_ls_restrained_S_all 1.069
_refine_ls_R_factor_all 0.0441
_refine_ls_R_factor_gt 0.0407
_refine_ls_shift/su_max 0.000
_refine_ls_shift/su_mean 0.000
_refine_ls_structure_factor_coef Fsqd
_refine_ls_weighting_details 'w=1/[\s^2^(Fo^2^)+(0.0822P)^2^+2.1296P] where P=(Fo^2^+2Fc^2^)/3'
_refine_ls_weighting_scheme calc
_refine_ls_wR_factor_gt 0.1316
_refine_ls_wR_factor_ref 0.1380
_reflns_Friedel_coverage 0.000
_reflns_number_gt 4365
_reflns_number_total 4776
_reflns_threshold_expression 'I > 2\s(I)'
_cod_data_source_file c8nj01144c2.cif
_cod_data_source_block 1
_cod_depositor_comments 'Adding full bibliography for 7057317--7057323.cif.'
_cod_database_code 7057317
_shelx_shelxl_version_number 2014/7
_shelx_space_group_comment
;
The symmetry employed for this shelxl refinement is uniquely defined
by the following loop, which should always be used as a source of
symmetry information in preference to the above space-group names.
They are only intended as comments.
;
_olex2_refinement_description
;
1. Fixed Uiso
 At 1.2 times of:
  All C(H) groups
 At 1.5 times of:
  All O(H,H) groups
2. Rigid body (RIGU) restrains
 Cd2, O5, O5A, O6, O6A, O7, O7A, N9
 with sigma for 1-2 distances of 0.004 and sigma for 1-3 distances of 0.004
3. Others
 Sof(Cd2A)=Sof(O5A)=Sof(O6A)=Sof(O7A)=1-FVAR(1)
 Sof(Cd2)=Sof(O5)=Sof(O6)=Sof(O7)=FVAR(1)
4.a Rotating group:
 O8(H8A,H8B)
4.b Aromatic/amide H refined with riding coordinates:
 C2(H2), C4(H4), C6(H6), C9(H9), C11(H11), C15(H15), C16(H16), C20(H20),
 C21(H21), C22(H22)
;
_olex2_submission_special_instructions 'No special instructions were received'

loop_
_space_group_symop_operation_xyz
'x, y, z'
'-x, -y, -z'

loop_
_atom_site_label
_atom_site_type_symbol
_atom_site_fract_x
_atom_site_fract_y
_atom_site_fract_z
_atom_site_U_iso_or_equiv
_atom_site_adp_type
_atom_site_occupancy
_atom_site_site_symmetry_order
_atom_site_calc_flag
_atom_site_refinement_flags_posn
_atom_site_refinement_flags_adp
_atom_site_refinement_flags_occupancy
_atom_site_disorder_assembly
_atom_site_disorder_group
Cd1 Cd 0.5000 0.5000 1.0000 0.03720(16) Uani 1 2 d S T P . .
Cd2 Cd 0.2933(6) 1.0877(4) 1.3407(4) 0.0178(8) Uani 0.328(19) 1 d . U . A 1
Cd2A Cd 0.2899(3) 1.0969(3) 1.3326(3) 0.0347(6) Uani 0.672(19) 1 d . . . A 2
O1 O -0.4168(4) 1.0795(4) 1.3349(3) 0.0449(9) Uani 1 1 d . . . . .
O2 O -0.4735(4) 0.9921(5) 1.2147(4) 0.0601(12) Uani 1 1 d . . . . .
O3 O 0.2784(5) 0.2282(4) 0.4342(3) 0.0442(8) Uani 1 1 d . . . . .
O4 O 0.0244(5) 0.1686(4) 0.4578(3) 0.0468(9) Uani 1 1 d . . . . .
O5 O 0.370(2) 1.324(2) 1.1357(17) 0.067(5) Uani 0.328(19) 1 d . U . A 1
O5A O 0.3696(10) 1.2599(12) 1.1679(8) 0.071(3) Uani 0.672(19) 1 d . U . A 2
O6 O 0.145(3) 1.4398(15) 1.0641(13) 0.053(4) Uani 0.328(19) 1 d . U . A 1
O6A O 0.2310(15) 1.4325(8) 1.0693(7) 0.060(2) Uani 0.672(19) 1 d . U . A 2
O7 O 0.156(3) 1.276(3) 1.202(2) 0.108(11) Uani 0.328(19) 1 d . U . A 1
O7A O 0.0962(11) 1.2992(8) 1.2084(5) 0.0441(18) Uani 0.672(19) 1 d . U . A 2
O8 O 0.3015(5) 0.8978(4) 1.4713(3) 0.0465(8) Uani 1 1 d . . . . .
H8A H 0.3662 0.8910 1.5272 0.070 Uiso 1 1 d GR . . A .
H8B H 0.2066 0.8587 1.4977 0.070 Uiso 1 1 d GR . . . .
N1 N 0.1080(4) 1.0155(3) 1.2555(3) 0.0253(6) Uani 1 1 d . . . . .
N2 N 0.1318(4) 0.8131(3) 1.0791(3) 0.0263(7) Uani 1 1 d . . . . .
N3 N 0.0337(5) 0.7883(4) 1.0106(3) 0.0371(9) Uani 1 1 d . . . . .
N4 N 0.3020(5) 0.6767(4) 1.0104(3) 0.0362(8) Uani 1 1 d . . . . .
N5 N 0.3927(5) 0.5112(4) 0.8311(4) 0.0395(9) Uani 1 1 d . . . . .
N6 N 0.3610(8) 0.5436(5) 0.6500(4) 0.0578(13) Uani 1 1 d . . . . .
N7 N 0.2512(6) 0.4661(4) 0.7169(3) 0.0362(8) Uani 1 1 d . . . . .
N8 N -0.1582(5) 0.3901(4) 0.6692(4) 0.0406(9) Uani 1 1 d . . . . .
N9 N 0.2311(5) 1.3358(3) 1.1398(3) 0.0295(7) Uani 1 1 d . U . . .
C2 C -0.0628(5) 1.0405(4) 1.2769(3) 0.0263(7) Uani 1 1 d . . . . .
H2 H -0.1051 1.0910 1.3226 0.032 Uiso 1 1 calc R . . . .
C3 C -0.1789(5) 0.9941(4) 1.2337(3) 0.0247(7) Uani 1 1 d . . . . .
C4 C -0.1174(5) 0.9189(4) 1.1659(3) 0.0260(7) Uani 1 1 d . . . . .
H4 H -0.1927 0.8869 1.1351 0.031 Uiso 1 1 calc R . . . .
C5 C 0.0593(5) 0.8926(4) 1.1451(3) 0.0238(7) Uani 1 1 d . . . . .
C6 C 0.1698(5) 0.9422(4) 1.1916(3) 0.0270(8) Uani 1 1 d . . . . .
H6 H 0.2887 0.9235 1.1774 0.032 Uiso 1 1 calc R . . . .
C9 C 0.1434(6) 0.7064(4) 0.9708(4) 0.0389(10) Uani 1 1 d . . . . .
H9 H 0.1136 0.6719 0.9195 0.047 Uiso 1 1 calc R . . . .
C11 C 0.2892(6) 0.7439(5) 1.0795(4) 0.0369(10) Uani 1 1 d . . . . .
H11 H 0.3770 0.7433 1.1224 0.044 Uiso 1 1 calc R . . . .
C12 C -0.3708(5) 1.0236(5) 1.2630(4) 0.0334(9) Uani 1 1 d . . . . .
C15 C 0.2696(7) 0.4502(5) 0.8230(4) 0.0423(11) Uani 1 1 d . . . . .
H15 H 0.2056 0.4029 0.8833 0.051 Uiso 1 1 calc R . . . .
C16 C 0.4436(8) 0.5667(6) 0.7227(5) 0.0535(14) Uani 1 1 d . . . . .
H16 H 0.5301 0.6171 0.7017 0.064 Uiso 1 1 calc R . . . .
C17 C 0.1328(6) 0.4191(4) 0.6704(3) 0.0315(8) Uani 1 1 d . . . . .
C18 C 0.1247(6) 0.2303(4) 0.4755(3) 0.0313(8) Uani 1 1 d . . . . .
C19 C 0.0686(5) 0.3082(4) 0.5550(3) 0.0272(8) Uani 1 1 d . . . . .
C20 C -0.1032(6) 0.3277(4) 0.5948(3) 0.0332(9) Uani 1 1 d . . . . .
H20 H -0.1837 0.2957 0.5685 0.040 Uiso 1 1 calc R . . . .
C21 C -0.0406(6) 0.4344(4) 0.7065(4) 0.0367(9) Uani 1 1 d . . . . .
H21 H -0.0764 0.4774 0.7589 0.044 Uiso 1 1 calc R . . . .
C22 C 0.1888(6) 0.3560(4) 0.5931(3) 0.0325(9) Uani 1 1 d . . . . .
H22 H 0.3044 0.3459 0.5670 0.039 Uiso 1 1 calc R . . . .

loop_
_atom_site_aniso_label
_atom_site_aniso_U_11
_atom_site_aniso_U_22
_atom_site_aniso_U_33
_atom_site_aniso_U_23
_atom_site_aniso_U_13
_atom_site_aniso_U_12
Cd1 0.0263(2) 0.0523(3) 0.0478(3) -0.0399(2) -0.00747(19) 0.00457(19)
Cd2 0.0149(12) 0.0225(13) 0.0189(12) -0.0075(12) 0.0012(6) -0.0093(7)
Cd2A 0.0136(6) 0.0609(12) 0.0491(11) -0.0441(9) 0.0011(6) -0.0067(6)
O1 0.0151(14) 0.080(3) 0.055(2) -0.045(2) 0.0033(13) -0.0059(15)
O2 0.0154(15) 0.111(4) 0.083(3) -0.068(3) 0.0019(16) -0.0169(18)
O3 0.0389(18) 0.062(2) 0.0513(19) -0.0427(18) 0.0092(15) -0.0178(16)
O4 0.055(2) 0.063(2) 0.0434(18) -0.0381(17) 0.0106(16) -0.0304(18)
O5 0.054(5) 0.060(10) 0.074(10) 0.002(8) -0.013(4) -0.015(5)
O5A 0.059(4) 0.071(6) 0.062(5) -0.001(4) 0.000(3) -0.001(3)
O6 0.060(9) 0.045(5) 0.046(6) 0.000(4) -0.009(6) -0.008(6)
O6A 0.054(5) 0.055(3) 0.056(4) 0.002(3) -0.005(3) -0.007(3)
O7 0.056(8) 0.108(13) 0.106(13) 0.050(12) -0.016(6) -0.019(7)
O7A 0.037(3) 0.065(4) 0.036(3) -0.015(3) 0.001(2) -0.025(3)
O8 0.045(2) 0.057(2) 0.0428(18) -0.0120(16) -0.0094(15) -0.0216(17)
N1 0.0140(14) 0.0381(17) 0.0334(16) -0.0225(14) -0.0014(12) -0.0071(12)
N2 0.0236(16) 0.0351(17) 0.0284(15) -0.0200(14) -0.0010(12) -0.0070(13)
N3 0.037(2) 0.044(2) 0.040(2) -0.0298(17) -0.0186(16) 0.0082(16)
N4 0.0281(19) 0.051(2) 0.041(2) -0.0326(18) 0.0013(15) -0.0027(16)
N5 0.040(2) 0.050(2) 0.044(2) -0.0334(19) -0.0013(16) -0.0101(17)
N6 0.074(3) 0.071(3) 0.040(2) -0.018(2) 0.004(2) -0.043(3)
N7 0.047(2) 0.044(2) 0.0292(17) -0.0227(16) 0.0028(15) -0.0177(17)
N8 0.033(2) 0.054(2) 0.043(2) -0.0309(19) 0.0064(16) -0.0053(17)
N9 0.0421(19) 0.0274(15) 0.0266(15) -0.0123(12) -0.0081(13) -0.0128(14)
C2 0.0165(17) 0.039(2) 0.0309(18) -0.0217(16) 0.0006(13) -0.0039(14)
C3 0.0119(15) 0.0361(19) 0.0311(18) -0.0169(16) 0.0011(13) -0.0059(14)
C4 0.0212(18) 0.0357(19) 0.0278(18) -0.0158(16) -0.0041(13) -0.0086(15)
C5 0.0210(17) 0.0295(17) 0.0270(17) -0.0166(15) -0.0037(13) -0.0039(14)
C6 0.0138(16) 0.038(2) 0.037(2) -0.0222(17) 0.0002(14) -0.0047(14)
C9 0.042(3) 0.038(2) 0.046(2) -0.028(2) -0.016(2) 0.0061(19)
C11 0.023(2) 0.051(3) 0.049(3) -0.035(2) -0.0039(17) 0.0001(18)
C12 0.0137(17) 0.051(2) 0.043(2) -0.023(2) 0.0014(15) -0.0091(16)
C15 0.051(3) 0.055(3) 0.035(2) -0.026(2) -0.0014(19) -0.019(2)
C16 0.059(3) 0.067(4) 0.047(3) -0.024(3) -0.001(2) -0.030(3)
C17 0.044(2) 0.033(2) 0.0241(18) -0.0144(16) -0.0035(16) -0.0100(17)
C18 0.037(2) 0.037(2) 0.0281(19) -0.0209(17) 0.0041(16) -0.0103(17)
C19 0.035(2) 0.0327(19) 0.0190(16) -0.0143(15) 0.0011(14) -0.0078(16)
C20 0.038(2) 0.041(2) 0.0278(19) -0.0165(17) -0.0014(16) -0.0126(18)
C21 0.044(3) 0.040(2) 0.032(2) -0.0239(18) 0.0045(18) -0.0041(19)
C22 0.036(2) 0.040(2) 0.0285(19) -0.0190(17) 0.0022(16) -0.0110(17)

loop_
_atom_type_symbol
_atom_type_description
_atom_type_scat_dispersion_real
_atom_type_scat_dispersion_imag
_atom_type_scat_source
C C 0.0033 0.0016 'International Tables Vol C Tables 4.2.6.8 and 6.1.1.4'
H H 0.0000 0.0000 'International Tables Vol C Tables 4.2.6.8 and 6.1.1.4'
Cd Cd -0.8075 1.2024 'International Tables Vol C Tables 4.2.6.8 and 6.1.1.4'
N N 0.0061 0.0033 'International Tables Vol C Tables 4.2.6.8 and 6.1.1.4'
O O 0.0106 0.0060 'International Tables Vol C Tables 4.2.6.8 and 6.1.1.4'

loop_
_geom_angle_atom_site_label_1
_geom_angle_atom_site_label_2
_geom_angle_atom_site_label_3
_geom_angle
_geom_angle_site_symmetry_1
_geom_angle_site_symmetry_3
O5 Cd1 O5 180.0(8) 2_677 1_545
O6A Cd1 O6A 180.0 2_677 1_545
N4 Cd1 O5 77.4(5) 2_667 1_545
N4 Cd1 O5 102.6(5) 2_667 2_677
N4 Cd1 O5 102.6(5) . 1_545
N4 Cd1 O5 77.4(5) . 2_677
N4 Cd1 O6A 72.3(2) 2_667 2_677
N4 Cd1 O6A 107.7(2) . 2_677
N4 Cd1 O6A 72.3(2) . 1_545
N4 Cd1 O6A 107.7(2) 2_667 1_545
N4 Cd1 N4 180.0 2_667 .
N4 Cd1 N5 90.39(14) . .
N4 Cd1 N5 89.61(14) . 2_667
N4 Cd1 N5 90.39(14) 2_667 2_667
N4 Cd1 N5 89.61(14) 2_667 .
N5 Cd1 O5 77.9(5) . 2_677
N5 Cd1 O5 77.9(5) 2_667 1_545
N5 Cd1 O5 102.1(5) . 1_545
N5 Cd1 O5 102.1(5) 2_667 2_677
N5 Cd1 O6A 80.3(3) 2_667 2_677
N5 Cd1 O6A 99.7(3) 2_667 1_545
N5 Cd1 O6A 99.7(3) . 2_677
N5 Cd1 O6A 80.3(3) . 1_545
N5 Cd1 N5 180.0 . 2_667
O1 Cd2 O2 53.09(15) 1_655 1_655
O1 Cd2 O4 135.4(2) 1_655 1_566
O1 Cd2 O7 112.3(7) 1_655 .
O1 Cd2 N1 135.7(2) 1_655 .
O1 Cd2 C12 26.57(13) 1_655 1_655
O2 Cd2 O4 171.3(2) 1_655 1_566
O2 Cd2 C12 26.52(12) 1_655 1_655
O3 Cd2 O1 84.8(2) 1_566 1_655
O3 Cd2 O2 135.8(2) 1_566 1_655
O3 Cd2 O4 52.75(15) 1_566 1_566
O3 Cd2 O7 81.2(9) 1_566 .
O3 Cd2 N1 138.3(3) 1_566 .
O3 Cd2 C12 110.6(2) 1_566 1_655
O4 Cd2 C12 161.9(2) 1_566 1_655
O7 Cd2 O2 101.0(9) . 1_655
O7 Cd2 O4 77.6(8) . 1_566
O7 Cd2 C12 109.0(7) . 1_655
O8 Cd2 O1 92.7(2) . 1_655
O8 Cd2 O2 90.7(2) . 1_655
O8 Cd2 O3 105.9(2) . 1_566
O8 Cd2 O4 87.44(19) . 1_566
O8 Cd2 O7 154.8(7) . .
O8 Cd2 N1 84.95(18) . .
O8 Cd2 C12 91.5(2) . 1_655
N1 Cd2 O2 82.71(18) . 1_655
N1 Cd2 O4 88.68(19) . 1_566
N1 Cd2 O7 74.6(8) . .
N1 Cd2 C12 109.2(2) . 1_655
O1 Cd2A O2 52.89(12) 1_655 1_655
O1 Cd2A O4 133.87(16) 1_655 1_566
O1 Cd2A O5A 75.5(2) 1_655 .
O1 Cd2A O7A 123.2(2) 1_655 .
O1 Cd2A O8 89.08(18) 1_655 .
O1 Cd2A N1 135.54(16) 1_655 .
O2 Cd2A O4 170.12(17) 1_655 1_566
O2 Cd2A O7A 112.7(2) 1_655 .
O3 Cd2A O1 84.42(15) 1_566 1_655
O3 Cd2A O2 136.14(16) 1_566 1_655
O3 Cd2A O4 52.72(12) 1_566 1_566
O3 Cd2A O5A 89.7(3) 1_566 .
O3 Cd2A O7A 80.3(2) 1_566 .
O3 Cd2A O8 102.23(18) 1_566 .
O3 Cd2A N1 140.03(17) 1_566 .
O4 Cd2A O7A 70.76(18) 1_566 .
O5A Cd2A O2 71.9(3) . 1_655
O5A Cd2A O4 115.3(3) . 1_566
O5A Cd2A O7A 50.3(3) . .
O8 Cd2A O2 88.15(18) . 1_655
O8 Cd2A O4 84.97(16) . 1_566
O8 Cd2A O5A 159.6(3) . .
O8 Cd2A O7A 147.6(2) . .
N1 Cd2A O2 83.11(13) . 1_655
N1 Cd2A O4 88.99(13) . 1_566
N1 Cd2A O5A 98.7(3) . .
N1 Cd2A O7A 75.77(18) . .
N1 Cd2A O8 82.80(15) . .
C12 O1 Cd2 99.2(3) . 1_455
C12 O1 Cd2A 98.8(3) . 1_455
C12 O2 Cd2 84.2(3) . 1_455
C12 O2 Cd2A 84.8(3) . 1_455
C18 O3 Cd2 100.7(3) . 1_544
C18 O3 Cd2A 100.9(3) . 1_544
C18 O4 Cd2 83.5(3) . 1_544
C18 O4 Cd2A 83.3(3) . 1_544
N9 O5 Cd1 115.7(15) . 1_565
N9 O5A Cd2A 105.5(6) . .
N9 O6A Cd1 117.9(8) . 1_565
N9 O7 Cd2 120.8(19) . .
N9 O7A Cd2A 92.0(5) . .
Cd2 O8 H8A 111.4 . .
Cd2 O8 H8B 123.5 . .
Cd2A O8 H8A 112.3 . .
Cd2A O8 H8B 122.8 . .
H8A O8 H8B 111.4 . .
C2 N1 Cd2 119.9(3) . .
C2 N1 Cd2A 119.6(3) . .
C6 N1 Cd2 120.8(3) . .
C6 N1 Cd2A 121.2(2) . .
C6 N1 C2 119.2(3) . .
N3 N2 C5 120.8(3) . .
C11 N2 N3 109.9(3) . .
C11 N2 C5 129.1(3) . .
C9 N3 N2 102.1(3) . .
C9 N4 Cd1 124.1(3) . .
C11 N4 Cd1 129.7(3) . .
C11 N4 C9 103.2(4) . .
C15 N5 Cd1 125.0(3) . .
C15 N5 C16 102.9(4) . .
C16 N5 Cd1 131.8(3) . .
C16 N6 N7 102.5(4) . .
N6 N7 C17 121.2(4) . .
C15 N7 N6 109.9(4) . .
C15 N7 C17 128.8(4) . .
C21 N8 C20 117.5(4) . .
O5 N9 O6 117.9(12) . .
O5A N9 O7A 112.2(6) . .
O6A N9 O5A 121.7(7) . .
O6A N9 O7A 125.6(7) . .
O7 N9 O5 124.3(15) . .
O7 N9 O6 117.6(15) . .
N1 C2 H2 118.7 . .
N1 C2 C3 122.5(3) . .
C3 C2 H2 118.7 . .
C2 C3 C12 120.0(3) . .
C4 C3 C2 119.2(3) . .
C4 C3 C12 120.8(3) . .
C3 C4 H4 121.1 . .
C5 C4 C3 117.9(3) . .
C5 C4 H4 121.1 . .
C4 C5 N2 121.0(3) . .
C4 C5 C6 120.1(3) . .
C6 C5 N2 118.9(3) . .
N1 C6 C5 121.1(3) . .
N1 C6 H6 119.4 . .
C5 C6 H6 119.4 . .
N3 C9 N4 114.7(4) . .
N3 C9 H9 122.6 . .
N4 C9 H9 122.6 . .
N2 C11 H11 124.9 . .
N4 C11 N2 110.1(4) . .
N4 C11 H11 124.9 . .
O1 C12 Cd2 54.2(2) . 1_455
O1 C12 C3 117.7(3) . .
O2 C12 Cd2 69.3(3) . 1_455
O2 C12 O1 123.5(4) . .
O2 C12 C3 118.9(4) . .
C3 C12 Cd2 171.7(3) . 1_455
N5 C15 H15 124.9 . .
N7 C15 N5 110.2(4) . .
N7 C15 H15 124.9 . .
N5 C16 H16 122.7 . .
N6 C16 N5 114.5(5) . .
N6 C16 H16 122.7 . .
C21 C17 N7 119.2(4) . .
C22 C17 N7 121.1(4) . .
C22 C17 C21 119.7(4) . .
O3 C18 C19 116.6(4) . .
O4 C18 O3 123.1(4) . .
O4 C18 C19 120.2(4) . .
C20 C19 C18 120.6(4) . .
C22 C19 C18 120.5(4) . .
C22 C19 C20 118.9(4) . .
N8 C20 C19 123.1(4) . .
N8 C20 H20 118.4 . .
C19 C20 H20 118.4 . .
N8 C21 C17 122.7(4) . .
N8 C21 H21 118.7 . .
C17 C21 H21 118.7 . .
C17 C22 C19 118.1(4) . .
C17 C22 H22 120.9 . .
C19 C22 H22 120.9 . .

loop_
_geom_bond_atom_site_label_1
_geom_bond_atom_site_label_2
_geom_bond_distance
_geom_bond_site_symmetry_2
Cd1 O5 2.46(2) 1_545
Cd1 O5 2.46(2) 2_677
Cd1 O6A 2.361(11) 2_677
Cd1 O6A 2.361(11) 1_545
Cd1 N4 2.317(4) 2_667
Cd1 N4 2.317(4) .
Cd1 N5 2.353(4) .
Cd1 N5 2.353(4) 2_667
Cd2 O1 2.266(6) 1_655
Cd2 O2 2.593(6) 1_655
Cd2 O3 2.245(6) 1_566
Cd2 O4 2.624(6) 1_566
Cd2 O7 2.44(2) .
Cd2 O8 2.236(5) .
Cd2 N1 2.320(6) .
Cd2 C12 2.757(6) 1_655
Cd2A O1 2.289(4) 1_655
Cd2A O2 2.593(5) 1_655
Cd2A O3 2.239(4) 1_566
Cd2A O4 2.629(4) 1_566
Cd2A O5A 2.397(13) .
Cd2A O7A 2.639(9) .
Cd2A O8 2.353(5) .
Cd2A N1 2.300(4) .
O1 Cd2 2.266(6) 1_455
O1 Cd2A 2.289(4) 1_455
O1 C12 1.250(6) .
O2 Cd2 2.593(6) 1_455
O2 Cd2A 2.593(4) 1_455
O2 C12 1.238(5) .
O3 Cd2 2.245(6) 1_544
O3 Cd2A 2.239(4) 1_544
O3 C18 1.259(6) .
O4 Cd2 2.624(6) 1_544
O4 Cd2A 2.629(4) 1_544
O4 C18 1.232(5) .
O5 Cd1 2.46(2) 1_565
O5 N9 1.072(17) .
O5A N9 1.264(9) .
O6 N9 1.373(17) .
O6A Cd1 2.361(11) 1_565
O6A N9 1.164(8) .
O7 N9 1.06(2) .
O7A N9 1.327(8) .
O8 H8A 0.8986 .
O8 H8B 0.9139 .
N1 C2 1.336(5) .
N1 C6 1.327(5) .
N2 N3 1.355(4) .
N2 C5 1.415(5) .
N2 C11 1.336(5) .
N3 C9 1.322(6) .
N4 C9 1.349(6) .
N4 C11 1.315(5) .
N5 C15 1.325(6) .
N5 C16 1.355(7) .
N6 N7 1.363(6) .
N6 C16 1.308(7) .
N7 C15 1.317(6) .
N7 C17 1.425(5) .
N8 C20 1.335(6) .
N8 C21 1.332(6) .
C2 H2 0.9300 .
C2 C3 1.381(5) .
C3 C4 1.380(5) .
C3 C12 1.513(5) .
C4 H4 0.9300 .
C4 C5 1.380(5) .
C5 C6 1.396(5) .
C6 H6 0.9300 .
C9 H9 0.9300 .
C11 H11 0.9300 .
C12 Cd2 2.757(6) 1_455
C15 H15 0.9300 .
C16 H16 0.9300 .
C17 C21 1.384(7) .
C17 C22 1.373(6) .
C18 C19 1.515(5) .
C19 C20 1.389(6) .
C19 C22 1.379(6) .
C20 H20 0.9300 .
C21 H21 0.9300 .
C22 H22 0.9300 .

loop_
_geom_torsion_atom_site_label_1
_geom_torsion_atom_site_label_2
_geom_torsion_atom_site_label_3
_geom_torsion_atom_site_label_4
_geom_torsion
_geom_torsion_site_symmetry_1
Cd1 O5 N9 O6 5.2(19) 1_565
Cd1 O5 N9 O7 -170(2) 1_565
Cd1 O6A N9 O5A -10.1(11) 1_565
Cd1 O6A N9 O7A 160.8(4) 1_565
Cd1 N4 C9 N3 162.3(4) .
Cd1 N4 C11 N2 -162.0(3) .
Cd1 N5 C15 N7 -173.7(3) .
Cd1 N5 C16 N6 174.3(4) .
Cd2 O1 C12 O2 1.8(6) 1_455
Cd2 O1 C12 C3 -178.5(4) 1_455
Cd2 O2 C12 O1 -1.6(6) 1_455
Cd2 O2 C12 C3 178.7(4) 1_455
Cd2 O3 C18 O4 -2.0(6) 1_544
Cd2 O3 C18 C19 174.8(3) 1_544
Cd2 O4 C18 O3 1.7(5) 1_544
Cd2 O4 C18 C19 -175.0(4) 1_544
Cd2 O7 N9 O5 -6(4) .
Cd2 O7 N9 O6 179.4(14) .
Cd2 N1 C2 C3 -176.2(3) .
Cd2 N1 C6 C5 176.4(3) .
Cd2A O1 C12 O2 -1.2(6) 1_455
Cd2A O1 C12 C3 178.5(4) 1_455
Cd2A O2 C12 O1 1.0(6) 1_455
Cd2A O2 C12 C3 -178.7(4) 1_455
Cd2A O3 C18 O4 1.1(6) 1_544
Cd2A O3 C18 C19 177.9(3) 1_544
Cd2A O4 C18 O3 -1.0(5) 1_544
Cd2A O4 C18 C19 -177.6(4) 1_544
Cd2A O5A N9 O6A 171.6(7) .
Cd2A O5A N9 O7A -0.4(8) .
Cd2A O7A N9 O5A 0.4(7) .
Cd2A O7A N9 O6A -171.3(7) .
Cd2A N1 C2 C3 -179.7(3) .
Cd2A N1 C6 C5 179.8(3) .
O3 C18 C19 C20 172.8(4) .
O3 C18 C19 C22 -10.2(6) .
O4 C18 C19 C20 -10.3(7) .
O4 C18 C19 C22 166.7(4) .
N1 C2 C3 C4 0.1(6) .
N1 C2 C3 C12 178.8(4) .
N2 N3 C9 N4 0.9(6) .
N2 C5 C6 N1 -178.9(4) .
N3 N2 C5 C4 17.8(6) .
N3 N2 C5 C6 -163.7(4) .
N3 N2 C11 N4 2.2(6) .
N6 N7 C15 N5 -1.9(7) .
N6 N7 C17 C21 -128.0(5) .
N6 N7 C17 C22 53.8(7) .
N7 N6 C16 N5 -1.0(8) .
N7 C17 C21 N8 -178.2(4) .
N7 C17 C22 C19 177.2(4) .
C2 N1 C6 C5 1.0(6) .
C2 C3 C4 C5 0.6(6) .
C2 C3 C12 O1 -6.9(7) .
C2 C3 C12 O2 172.8(5) .
C3 C4 C5 N2 178.1(4) .
C3 C4 C5 C6 -0.4(6) .
C4 C3 C12 O1 171.8(4) .
C4 C3 C12 O2 -8.5(7) .
C4 C5 C6 N1 -0.4(6) .
C5 N2 N3 C9 -176.2(4) .
C5 N2 C11 N4 175.9(4) .
C6 N1 C2 C3 -0.8(6) .
C9 N4 C11 N2 -1.5(6) .
C11 N2 N3 C9 -1.8(5) .
C11 N2 C5 C4 -155.3(5) .
C11 N2 C5 C6 23.2(6) .
C11 N4 C9 N3 0.4(6) .
C12 C3 C4 C5 -178.2(4) .
C15 N5 C16 N6 -0.1(7) .
C15 N7 C17 C21 48.7(7) .
C15 N7 C17 C22 -129.5(6) .
C16 N5 C15 N7 1.2(6) .
C16 N6 N7 C15 1.7(7) .
C16 N6 N7 C17 179.0(5) .
C17 N7 C15 N5 -179.0(5) .
C18 C19 C20 N8 176.6(4) .
C18 C19 C22 C17 -175.9(4) .
C20 N8 C21 C17 0.6(7) .
C20 C19 C22 C17 1.1(6) .
C21 N8 C20 C19 -0.4(7) .
C21 C17 C22 C19 -0.9(7) .
C22 C17 C21 N8 0.1(7) .
C22 C19 C20 N8 -0.5(7) .
